data_8105914
loop_
_publ_author_name
'Yeo, Chien Ing'
'Tiekink, Edward R.T.'

_publ_section_title
;
 Crystal structure of 1-(4-chlorophenyl)-3-[methyl(phenyl)amino]thiourea,
 C14H14ClN3S
;
_journal_issue 5
_journal_name_full 'Zeitschrift f\"ur Kristallographie - New Crystal Structures'
_journal_page_first 989
_journal_page_last 990
_journal_paper_doi 10.1515/ncrs-2019-0205
_journal_volume 234
_journal_year 2019
_chemical_formula_moiety 'C14 H14 Cl N3 S'
_chemical_formula_sum 'C14 H14 Cl N3 S'
_chemical_formula_weight 291.79
_space_group_crystal_system orthorhombic
_space_group_IT_number 61
_space_group_name_Hall '-P 2ac 2ab'
_space_group_name_H-M_alt 'P b c a'
_atom_sites_solution_hydrogens mixed
_audit_creation_method SHELXL-2014/7
_cell_angle_alpha 90
_cell_angle_beta 90
_cell_angle_gamma 90
_cell_formula_units_Z 8
_cell_length_a 10.4000(2)
_cell_length_b 11.5622(2)
_cell_length_c 23.4776(4)
_cell_measurement_reflns_used 10188
_cell_measurement_temperature 100(2)
_cell_measurement_theta_max 76.4570
_cell_measurement_theta_min 3.7670
_cell_volume 2823.11(9)
_computing_cell_refinement 'CrysAlisPro [1]'
_computing_data_collection 'CrysAlisPro [1]'
_computing_data_reduction 'CrysAlisPro [1]'
_computing_molecular_graphics 'ORTEP-3 for Windows [4]'
_computing_publication_material 'SHELXL-2014/7 [3]'
_computing_structure_refinement 'SHELXL-2014/7 [3]'
_computing_structure_solution 'SHELXT 2014/5 [2]'
_diffrn_ambient_temperature 100(2)
_diffrn_detector_area_resol_mean 5.2558
_diffrn_measured_fraction_theta_full 1.000
_diffrn_measured_fraction_theta_max 1.000
_diffrn_measurement_device_type 'XtaLAB Synergy, Dualflex, AtlasS2'
_diffrn_measurement_method '\w scans'
_diffrn_radiation_type CuK\a
_diffrn_radiation_wavelength 1.54184
_diffrn_reflns_av_R_equivalents 0.0318
_diffrn_reflns_av_unetI/netI 0.0185
_diffrn_reflns_Laue_measured_fraction_full 1.000
_diffrn_reflns_Laue_measured_fraction_max 1.000
_diffrn_reflns_limit_h_max 9
_diffrn_reflns_limit_h_min -12
_diffrn_reflns_limit_k_max 13
_diffrn_reflns_limit_k_min -13
_diffrn_reflns_limit_l_max 28
_diffrn_reflns_limit_l_min -27
_diffrn_reflns_number 17794
_diffrn_reflns_point_group_measured_fraction_full 1.000
_diffrn_reflns_point_group_measured_fraction_max 1.000
_diffrn_reflns_theta_full 67.055
_diffrn_reflns_theta_max 67.055
_diffrn_reflns_theta_min 3.765
_diffrn_source 'micro-focus sealed X-ray tube'
_exptl_absorpt_coefficient_mu 3.683
_exptl_absorpt_correction_T_max 1.000
_exptl_absorpt_correction_T_min 0.830
_exptl_absorpt_correction_type gaussian
_exptl_absorpt_process_details 'CrysAlisPro [1]'
_exptl_crystal_colour colourless
_exptl_crystal_density_diffrn 1.373
_exptl_crystal_description prism
_exptl_crystal_F_000 1216
_exptl_crystal_size_max 0.128
_exptl_crystal_size_mid 0.049
_exptl_crystal_size_min 0.039
_refine_diff_density_max 0.232
_refine_diff_density_min -0.355
_refine_diff_density_rms 0.053
_refine_ls_extinction_coef .
_refine_ls_extinction_method none
_refine_ls_goodness_of_fit_ref 1.046
_refine_ls_hydrogen_treatment mixed
_refine_ls_matrix_type full
_refine_ls_number_parameters 179
_refine_ls_number_reflns 2528
_refine_ls_number_restraints 2
_refine_ls_restrained_S_all 1.045
_refine_ls_R_factor_all 0.0310
_refine_ls_R_factor_gt 0.0284
_refine_ls_shift/su_max 0.001
_refine_ls_shift/su_mean 0.000
_refine_ls_structure_factor_coef Fsqd
_refine_ls_weighting_details 'w=1/[\s^2^(Fo^2^)+(0.0447P)^2^+1.2694P] where P=(Fo^2^+2Fc^2^)/3'
_refine_ls_weighting_scheme calc
_refine_ls_wR_factor_gt 0.0749
_refine_ls_wR_factor_ref 0.0774
_reflns_Friedel_coverage 0.000
_reflns_Friedel_fraction_full .
_reflns_Friedel_fraction_max .
_reflns_number_gt 2339
_reflns_number_total 2528
_reflns_threshold_expression 'I > 2\s(I)'
_cod_data_source_file suppl_ncrs-2019-0205_suppl.cif
_cod_data_source_block shelx
_cod_database_code 8105914
_shelx_shelxl_version_number 2014/7
_shelx_space_group_comment
;
The symmetry employed for this shelxl refinement is uniquely defined
by the following loop, which should always be used as a source of
symmetry information in preference to the above space-group names.
They are only intended as comments.
;
_shelx_estimated_absorpt_t_min 0.650
_shelx_estimated_absorpt_t_max 0.870

loop_
_space_group_symop_operation_xyz
'x, y, z'
'-x+1/2, -y, z+1/2'
'-x, y+1/2, -z+1/2'
'x+1/2, -y+1/2, -z'
'-x, -y, -z'
'x-1/2, y, -z-1/2'
'x, -y-1/2, z-1/2'
'-x-1/2, y-1/2, z'

loop_
_atom_site_label
_atom_site_type_symbol
_atom_site_fract_x
_atom_site_fract_y
_atom_site_fract_z
_atom_site_U_iso_or_equiv
_atom_site_adp_type
_atom_site_occupancy
_atom_site_site_symmetry_order
_atom_site_calc_flag
_atom_site_refinement_flags_posn
_atom_site_refinement_flags_adp
_atom_site_refinement_flags_occupancy
_atom_site_disorder_assembly
_atom_site_disorder_group
Cl1 Cl 1.10565(4) 0.53817(4) 0.22483(2) 0.03176(13) Uani 1 1 d . . . . .
S1 S 0.65724(3) 0.44069(3) 0.44029(2) 0.01886(12) Uani 1 1 d . . . . .
N1 N 0.73050(11) 0.65576(10) 0.40536(5) 0.0156(2) Uani 1 1 d D . . . .
H1N H 0.7099(16) 0.7287(9) 0.4054(7) 0.019 Uiso 1 1 d D U . . .
N2 N 0.55180(11) 0.64007(10) 0.46063(5) 0.0170(3) Uani 1 1 d D . . . .
H2N H 0.5015(14) 0.6021(14) 0.4843(6) 0.020 Uiso 1 1 d D U . . .
N3 N 0.53154(11) 0.76010(10) 0.45575(5) 0.0164(2) Uani 1 1 d . . . . .
C1 C 0.64935(13) 0.58614(13) 0.43432(6) 0.0150(3) Uani 1 1 d . . . . .
C2 C 0.82739(12) 0.62659(12) 0.36539(6) 0.0149(3) Uani 1 1 d . . . . .
C3 C 0.85227(13) 0.70651(12) 0.32236(6) 0.0188(3) Uani 1 1 d . . . . .
H3 H 0.8088 0.7788 0.3222 0.023 Uiso 1 1 calc R U . . .
C4 C 0.93989(14) 0.68124(13) 0.27983(6) 0.0217(3) Uani 1 1 d . . . . .
H4 H 0.9571 0.7359 0.2506 0.026 Uiso 1 1 calc R U . . .
C5 C 1.00250(14) 0.57522(14) 0.28030(6) 0.0205(3) Uani 1 1 d . . . . .
C6 C 0.98471(14) 0.49808(13) 0.32446(6) 0.0203(3) Uani 1 1 d . . . . .
H6 H 1.0316 0.4276 0.3254 0.024 Uiso 1 1 calc R U . . .
C7 C 0.89759(13) 0.52412(13) 0.36765(6) 0.0183(3) Uani 1 1 d . . . . .
H7 H 0.8861 0.4721 0.3986 0.022 Uiso 1 1 calc R U . . .
C8 C 0.41299(13) 0.78552(12) 0.42717(6) 0.0162(3) Uani 1 1 d . . . . .
C9 C 0.37541(14) 0.71855(13) 0.38050(6) 0.0205(3) Uani 1 1 d . . . . .
H9 H 0.4257 0.6538 0.3694 0.025 Uiso 1 1 calc R U . . .
C10 C 0.26488(15) 0.74629(15) 0.35031(7) 0.0266(3) Uani 1 1 d . . . . .
H10 H 0.2393 0.6996 0.3190 0.032 Uiso 1 1 calc R U . . .
C11 C 0.19132(15) 0.84168(15) 0.36549(7) 0.0281(4) Uani 1 1 d . . . . .
H11 H 0.1166 0.8613 0.3443 0.034 Uiso 1 1 calc R U . . .
C12 C 0.22811(14) 0.90769(13) 0.41173(7) 0.0253(3) Uani 1 1 d . . . . .
H12 H 0.1782 0.9731 0.4222 0.030 Uiso 1 1 calc R U . . .
C13 C 0.33736(14) 0.87961(13) 0.44315(6) 0.0197(3) Uani 1 1 d . . . . .
H13 H 0.3603 0.9246 0.4755 0.024 Uiso 1 1 calc R U . . .
C14 C 0.55625(14) 0.81815(12) 0.51024(6) 0.0214(3) Uani 1 1 d . . . . .
H14A H 0.4890 0.7972 0.5376 0.032 Uiso 1 1 calc R U . . .
H14B H 0.5560 0.9021 0.5045 0.032 Uiso 1 1 calc R U . . .
H14C H 0.6402 0.7939 0.5250 0.032 Uiso 1 1 calc R U . . .

loop_
_atom_site_aniso_label
_atom_site_aniso_U_11
_atom_site_aniso_U_22
_atom_site_aniso_U_33
_atom_site_aniso_U_23
_atom_site_aniso_U_13
_atom_site_aniso_U_12
Cl1 0.0316(2) 0.0385(2) 0.0252(2) 0.00228(16) 0.01625(16) 0.00373(16)
S1 0.01941(19) 0.01208(19) 0.0251(2) -0.00014(13) 0.00698(13) 0.00041(12)
N1 0.0164(5) 0.0122(5) 0.0182(6) -0.0007(5) 0.0022(5) 0.0004(4)
N2 0.0187(6) 0.0107(5) 0.0216(6) 0.0020(5) 0.0068(5) 0.0009(4)
N3 0.0182(6) 0.0111(5) 0.0199(6) -0.0011(5) 0.0020(5) 0.0014(4)
C1 0.0142(6) 0.0172(7) 0.0136(6) -0.0015(5) -0.0012(5) -0.0007(5)
C2 0.0125(6) 0.0188(7) 0.0134(7) -0.0019(5) -0.0013(5) -0.0026(5)
C3 0.0183(6) 0.0168(7) 0.0213(8) 0.0015(6) 0.0001(5) -0.0017(5)
C4 0.0223(7) 0.0234(7) 0.0193(7) 0.0048(6) 0.0024(6) -0.0048(6)
C5 0.0164(7) 0.0277(8) 0.0174(7) -0.0006(6) 0.0038(5) -0.0032(6)
C6 0.0180(7) 0.0216(7) 0.0213(7) 0.0008(6) 0.0029(6) 0.0023(5)
C7 0.0166(7) 0.0214(7) 0.0169(7) 0.0035(6) 0.0025(5) 0.0012(5)
C8 0.0157(6) 0.0139(6) 0.0190(7) 0.0024(5) 0.0043(5) -0.0023(5)
C9 0.0214(7) 0.0182(7) 0.0218(7) -0.0025(6) 0.0040(6) -0.0010(6)
C10 0.0252(7) 0.0311(8) 0.0236(8) -0.0017(6) -0.0012(6) -0.0067(7)
C11 0.0202(7) 0.0349(9) 0.0292(9) 0.0070(7) -0.0013(6) 0.0003(6)
C12 0.0223(8) 0.0217(7) 0.0319(9) 0.0050(6) 0.0049(6) 0.0053(6)
C13 0.0208(7) 0.0145(7) 0.0238(8) -0.0012(6) 0.0045(6) -0.0004(5)
C14 0.0239(7) 0.0179(7) 0.0223(7) -0.0031(6) 0.0006(6) -0.0011(6)

loop_
_atom_type_symbol
_atom_type_description
_atom_type_scat_dispersion_real
_atom_type_scat_dispersion_imag
_atom_type_scat_source
C C 0.0181 0.0091 'International Tables Vol C Tables 4.2.6.8 and 6.1.1.4'
H H 0.0000 0.0000 'International Tables Vol C Tables 4.2.6.8 and 6.1.1.4'
Cl Cl 0.3639 0.7018 'International Tables Vol C Tables 4.2.6.8 and 6.1.1.4'
N N 0.0311 0.0180 'International Tables Vol C Tables 4.2.6.8 and 6.1.1.4'
S S 0.3331 0.5567 'International Tables Vol C Tables 4.2.6.8 and 6.1.1.4'

loop_
_geom_angle_atom_site_label_1
_geom_angle_atom_site_label_2
_geom_angle_atom_site_label_3
_geom_angle
_geom_angle_site_symmetry_1
_geom_angle_site_symmetry_3
C1 N1 C2 129.48(12) . .
C1 N1 H1N 115.1(11) . .
C2 N1 H1N 114.0(11) . .
C1 N2 N3 122.25(12) . .
C1 N2 H2N 120.5(11) . .
N3 N2 H2N 117.0(11) . .
N2 N3 C8 111.63(11) . .
N2 N3 C14 110.70(11) . .
C8 N3 C14 117.69(11) . .
N2 C1 N1 115.31(12) . .
N2 C1 S1 117.46(10) . .
N1 C1 S1 127.23(11) . .
C3 C2 C7 119.63(13) . .
C3 C2 N1 117.01(12) . .
C7 C2 N1 123.36(13) . .
C4 C3 C2 120.39(13) . .
C4 C3 H3 119.8 . .
C2 C3 H3 119.8 . .
C3 C4 C5 119.33(13) . .
C3 C4 H4 120.3 . .
C5 C4 H4 120.3 . .
C6 C5 C4 120.92(13) . .
C6 C5 Cl1 119.05(12) . .
C4 C5 Cl1 120.03(11) . .
C5 C6 C7 119.63(13) . .
C5 C6 H6 120.2 . .
C7 C6 H6 120.2 . .
C6 C7 C2 119.82(13) . .
C6 C7 H7 120.1 . .
C2 C7 H7 120.1 . .
C13 C8 C9 119.05(13) . .
C13 C8 N3 121.28(13) . .
C9 C8 N3 119.59(12) . .
C10 C9 C8 120.27(14) . .
C10 C9 H9 119.9 . .
C8 C9 H9 119.9 . .
C9 C10 C11 120.57(15) . .
C9 C10 H10 119.7 . .
C11 C10 H10 119.7 . .
C12 C11 C10 119.21(14) . .
C12 C11 H11 120.4 . .
C10 C11 H11 120.4 . .
C11 C12 C13 120.89(14) . .
C11 C12 H12 119.6 . .
C13 C12 H12 119.6 . .
C12 C13 C8 119.97(14) . .
C12 C13 H13 120.0 . .
C8 C13 H13 120.0 . .
N3 C14 H14A 109.5 . .
N3 C14 H14B 109.5 . .
H14A C14 H14B 109.5 . .
N3 C14 H14C 109.5 . .
H14A C14 H14C 109.5 . .
H14B C14 H14C 109.5 . .

loop_
_geom_bond_atom_site_label_1
_geom_bond_atom_site_label_2
_geom_bond_distance
_geom_bond_site_symmetry_2
Cl1 C5 1.7408(14) .
S1 C1 1.6896(15) .
N1 C1 1.3499(18) .
N1 C2 1.4176(18) .
N1 H1N 0.870(9) .
N2 C1 1.3415(18) .
N2 N3 1.4084(16) .
N2 H2N 0.880(9) .
N3 C8 1.4341(18) .
N3 C14 1.4675(18) .
C2 C3 1.393(2) .
C2 C7 1.393(2) .
C3 C4 1.383(2) .
C3 H3 0.9500 .
C4 C5 1.388(2) .
C4 H4 0.9500 .
C5 C6 1.380(2) .
C6 C7 1.393(2) .
C6 H6 0.9500 .
C7 H7 0.9500 .
C8 C13 1.394(2) .
C8 C9 1.398(2) .
C9 C10 1.388(2) .
C9 H9 0.9500 .
C10 C11 1.389(2) .
C10 H10 0.9500 .
C11 C12 1.381(2) .
C11 H11 0.9500 .
C12 C13 1.393(2) .
C12 H12 0.9500 .
C13 H13 0.9500 .
C14 H14A 0.9800 .
C14 H14B 0.9800 .
C14 H14C 0.9800 .

loop_
_geom_torsion_atom_site_label_1
_geom_torsion_atom_site_label_2
_geom_torsion_atom_site_label_3
_geom_torsion_atom_site_label_4
_geom_torsion
_geom_torsion_site_symmetry_1
_geom_torsion_site_symmetry_2
_geom_torsion_site_symmetry_3
_geom_torsion_site_symmetry_4
C1 N2 N3 C8 115.07(14) . . . .
C1 N2 N3 C14 -111.75(14) . . . .
N3 N2 C1 N1 3.38(19) . . . .
N3 N2 C1 S1 -176.19(10) . . . .
C2 N1 C1 N2 -167.48(13) . . . .
C2 N1 C1 S1 12.0(2) . . . .
C1 N1 C2 C3 148.75(14) . . . .
C1 N1 C2 C7 -31.7(2) . . . .
C7 C2 C3 C4 4.4(2) . . . .
N1 C2 C3 C4 -176.10(13) . . . .
C2 C3 C4 C5 0.3(2) . . . .
C3 C4 C5 C6 -4.2(2) . . . .
C3 C4 C5 Cl1 176.06(11) . . . .
C4 C5 C6 C7 3.5(2) . . . .
Cl1 C5 C6 C7 -176.80(11) . . . .
C5 C6 C7 C2 1.2(2) . . . .
C3 C2 C7 C6 -5.1(2) . . . .
N1 C2 C7 C6 175.40(13) . . . .
N2 N3 C8 C13 143.68(13) . . . .
C14 N3 C8 C13 14.07(19) . . . .
N2 N3 C8 C9 -39.67(17) . . . .
C14 N3 C8 C9 -169.28(12) . . . .
C13 C8 C9 C10 0.6(2) . . . .
N3 C8 C9 C10 -176.17(13) . . . .
C8 C9 C10 C11 1.0(2) . . . .
C9 C10 C11 C12 -1.2(2) . . . .
C10 C11 C12 C13 -0.1(2) . . . .
C11 C12 C13 C8 1.6(2) . . . .
C9 C8 C13 C12 -1.8(2) . . . .
N3 C8 C13 C12 174.82(13) . . . .
